data_2221723
loop_
_publ_author_name
'Zhang, Li-Xin'
'Zhang, Xiao-Hong'
'Yan, Shu'

_publ_section_title 4-(4-Methoxyphenyl)-3-methyl-1,6-dioxa-2,8-diaza-<i>s</i>-indacen-5(7<i>H</i>)-one
_journal_coeditor_code HK2664
_journal_issue 5
_journal_name_full 'Acta Crystallographica Section E'
_journal_page_first o1054
_journal_paper_doi 10.1107/S1600536809013373
_journal_volume 65
_journal_year 2009
_chemical_formula_iupac 'C16 H12 N2 O4'
_chemical_formula_moiety 'C16 H12 N2 O4'
_chemical_formula_sum 'C16 H12 N2 O4'
_chemical_formula_weight 296.28
_chemical_melting_point_gt 504
_chemical_melting_point_lt 506
_chemical_name_systematic
;
4-(4-Methoxyphenyl)-3-methyl-1,6-dioxa-2,8-diaza-<i>s</i>-
indacen-5(7<i>H</i>)-one
;
_space_group_IT_number 14
_symmetry_cell_setting monoclinic
_symmetry_space_group_name_Hall '-P 2ybc'
_symmetry_space_group_name_H-M 'P 1 21/c 1'
_atom_sites_solution_hydrogens geom
_atom_sites_solution_primary direct
_atom_sites_solution_secondary difmap
_cell_angle_alpha 90.00
_cell_angle_beta 95.5920(10)
_cell_angle_gamma 90.00
_cell_formula_units_Z 4
_cell_length_a 13.8513(16)
_cell_length_b 7.6116(11)
_cell_length_c 12.6732(15)
_cell_measurement_reflns_used 1263
_cell_measurement_temperature 298(2)
_cell_measurement_theta_max 27.513
_cell_measurement_theta_min 2.956
_cell_volume 1329.8(3)
_computing_cell_refinement 'SAINT (Bruker, 1998)'
_computing_data_collection 'SMART (Bruker, 1998)'
_computing_data_reduction 'SAINT (Bruker, 1998)'
_computing_molecular_graphics 'ORTEP-3 for Windows (Farrugia, 1997) and PLATON (Spek, 2009)'
_computing_publication_material 'SHELXL97 (Sheldrick, 2008)'
_computing_structure_refinement 'SHELXL97 (Sheldrick, 2008)'
_computing_structure_solution 'SHELXS97 (Sheldrick, 2008)'
_diffrn_ambient_temperature 298(2)
_diffrn_measured_fraction_theta_full 0.998
_diffrn_measured_fraction_theta_max 0.998
_diffrn_measurement_device_type 'Bruker SMART CCD area-detector'
_diffrn_measurement_method '\f and \w'
_diffrn_radiation_monochromator graphite
_diffrn_radiation_source 'fine-focus sealed tube'
_diffrn_radiation_type MoK\a
_diffrn_radiation_wavelength 0.71073
_diffrn_reflns_av_R_equivalents 0.0853
_diffrn_reflns_av_sigmaI/netI 0.0841
_diffrn_reflns_limit_h_max 16
_diffrn_reflns_limit_h_min -16
_diffrn_reflns_limit_k_max 9
_diffrn_reflns_limit_k_min -5
_diffrn_reflns_limit_l_max 15
_diffrn_reflns_limit_l_min -15
_diffrn_reflns_number 6625
_diffrn_reflns_theta_full 25.00
_diffrn_reflns_theta_max 25.00
_diffrn_reflns_theta_min 1.48
_exptl_absorpt_coefficient_mu 0.108
_exptl_absorpt_correction_T_max 0.9946
_exptl_absorpt_correction_T_min 0.9850
_exptl_absorpt_correction_type multi-scan
_exptl_absorpt_process_details '(SADABS; Sheldrick, 1996)'
_exptl_crystal_colour colorless
_exptl_crystal_density_diffrn 1.480
_exptl_crystal_density_method 'not measured'
_exptl_crystal_description block
_exptl_crystal_F_000 616
_exptl_crystal_size_max 0.14
_exptl_crystal_size_mid 0.11
_exptl_crystal_size_min 0.05
_refine_diff_density_max 0.142
_refine_diff_density_min -0.190
_refine_ls_extinction_method none
_refine_ls_goodness_of_fit_ref 1.025
_refine_ls_hydrogen_treatment constr
_refine_ls_matrix_type full
_refine_ls_number_parameters 201
_refine_ls_number_reflns 2333
_refine_ls_restrained_S_all 1.025
_refine_ls_R_factor_all 0.1284
_refine_ls_R_factor_gt 0.0575
_refine_ls_shift/su_max 0.000
_refine_ls_shift/su_mean 0.000
_refine_ls_structure_factor_coef Fsqd
_refine_ls_weighting_details 'calc w=1/[\s^2^(Fo^2^)+(0.0242P)^2^] where P=(Fo^2^+2Fc^2^)/3'
_refine_ls_weighting_scheme calc
_refine_ls_wR_factor_gt 0.0806
_refine_ls_wR_factor_ref 0.0934
_reflns_number_gt 1267
_reflns_number_total 2333
_reflns_threshold_expression I>2\s(I)
_cod_data_source_file hk2664.cif
_cod_data_source_block I
_cod_original_sg_symbol_H-M 'P 21/c'
_cod_database_code 2221723
_cod_database_fobs_code 2221723

loop_
_symmetry_equiv_pos_as_xyz
'x, y, z'
'-x, y+1/2, -z+1/2'
'-x, -y, -z'
'x, -y-1/2, z-1/2'

loop_
_atom_site_type_symbol
_atom_site_label
_atom_site_fract_x
_atom_site_fract_y
_atom_site_fract_z
_atom_site_U_iso_or_equiv
_atom_site_adp_type
_atom_site_calc_flag
_atom_site_refinement_flags
_atom_site_occupancy
_atom_site_disorder_assembly
_atom_site_disorder_group
N N1 0.19564(17) -0.0001(3) 0.93775(17) 0.0496(6) Uani d . 1 . .
N N2 0.42384(17) -0.1679(3) 0.8929(2) 0.0646(7) Uani d . 1 . .
O O1 -0.00728(12) 0.1886(3) 0.77882(13) 0.0530(5) Uani d . 1 . .
O O2 0.03096(12) 0.1945(3) 0.61265(14) 0.0561(5) Uani d . 1 . .
O O3 0.35098(14) -0.1183(3) 0.95948(14) 0.0625(6) Uani d . 1 . .
O O4 0.30666(13) 0.0742(2) 0.28784(14) 0.0553(6) Uani d . 1 . .
C C1 0.1314(2) 0.0595(3) 0.8621(2) 0.0413(7) Uani d . 1 . .
C C2 0.03488(19) 0.1313(4) 0.8820(2) 0.0545(8) Uani d . 1 . .
H H2A -0.0049 0.0415 0.9106 0.065 Uiso calc R 1 . .
H H2B 0.0418 0.2291 0.9312 0.065 Uiso calc R 1 . .
C C3 0.05378(18) 0.1546(4) 0.7033(2) 0.0431(7) Uani d . 1 . .
C C4 0.14180(18) 0.0708(3) 0.75423(18) 0.0371(6) Uani d . 1 . .
C C5 0.22780(17) 0.0190(3) 0.71290(19) 0.0364(6) Uani d . 1 . .
C C6 0.29723(19) -0.0463(3) 0.7918(2) 0.0411(7) Uani d . 1 . .
C C7 0.2760(2) -0.0493(4) 0.8971(2) 0.0461(7) Uani d . 1 . .
C C8 0.3921(2) -0.1270(4) 0.7960(2) 0.0496(7) Uani d . 1 . .
C C9 0.45235(19) -0.1739(4) 0.7089(2) 0.0653(9) Uani d . 1 . .
H H9A 0.4837 -0.0703 0.6857 0.098 Uiso calc R 1 . .
H H9B 0.4117 -0.2232 0.6507 0.098 Uiso calc R 1 . .
H H9C 0.5006 -0.2584 0.7344 0.098 Uiso calc R 1 . .
C C10 0.24536(17) 0.0332(3) 0.60100(18) 0.0366(6) Uani d . 1 . .
C C11 0.18199(17) -0.0388(3) 0.52099(19) 0.0410(7) Uani d . 1 . .
H H11 0.1263 -0.0955 0.5385 0.049 Uiso calc R 1 . .
C C12 0.19987(17) -0.0281(3) 0.41641(19) 0.0424(7) Uani d . 1 . .
H H12 0.1567 -0.0784 0.3642 0.051 Uiso calc R 1 . .
C C13 0.28166(18) 0.0570(4) 0.3886(2) 0.0411(7) Uani d . 1 . .
C C14 0.34544(18) 0.1327(3) 0.4676(2) 0.0438(7) Uani d . 1 . .
H H14 0.4002 0.1921 0.4498 0.053 Uiso calc R 1 . .
C C15 0.32724(17) 0.1194(3) 0.5715(2) 0.0420(7) Uani d . 1 . .
H H15 0.3706 0.1691 0.6237 0.050 Uiso calc R 1 . .
C C16 0.2431(2) 0.0018(4) 0.2031(2) 0.0576(8) Uani d . 1 . .
H H16A 0.2355 -0.1219 0.2145 0.086 Uiso calc R 1 . .
H H16B 0.2703 0.0203 0.1371 0.086 Uiso calc R 1 . .
H H16C 0.1810 0.0584 0.2008 0.086 Uiso calc R 1 . .

loop_
_atom_site_aniso_label
_atom_site_aniso_U_11
_atom_site_aniso_U_22
_atom_site_aniso_U_33
_atom_site_aniso_U_12
_atom_site_aniso_U_13
_atom_site_aniso_U_23
N1 0.0622(16) 0.0493(17) 0.0355(14) -0.0014(14) -0.0045(12) 0.0028(12)
N2 0.0610(16) 0.0695(19) 0.0598(18) 0.0076(15) -0.0117(14) 0.0066(14)
O1 0.0524(11) 0.0708(14) 0.0364(12) 0.0069(11) 0.0064(9) 0.0018(10)
O2 0.0512(11) 0.0798(15) 0.0365(12) 0.0089(11) 0.0012(9) 0.0128(11)
O3 0.0690(13) 0.0704(16) 0.0447(13) 0.0046(12) -0.0123(11) 0.0081(11)
O4 0.0597(12) 0.0746(15) 0.0319(12) -0.0042(11) 0.0065(10) -0.0003(10)
C1 0.0515(16) 0.0396(18) 0.0320(16) -0.0066(14) -0.0008(13) -0.0008(13)
C2 0.0623(19) 0.067(2) 0.0340(17) -0.0022(17) 0.0060(14) -0.0004(15)
C3 0.0476(17) 0.048(2) 0.0345(17) -0.0057(15) 0.0068(14) -0.0007(14)
C4 0.0417(15) 0.0376(17) 0.0311(16) -0.0049(13) -0.0001(12) 0.0018(12)
C5 0.0430(15) 0.0349(17) 0.0294(15) -0.0061(13) -0.0056(12) -0.0006(12)
C6 0.0458(16) 0.0413(18) 0.0351(17) -0.0052(14) -0.0020(13) -0.0021(13)
C7 0.0537(18) 0.0376(19) 0.0431(19) -0.0019(15) -0.0154(15) 0.0031(14)
C8 0.0483(17) 0.049(2) 0.0489(19) -0.0036(16) -0.0102(14) -0.0005(15)
C9 0.0561(18) 0.069(2) 0.069(2) 0.0130(18) -0.0001(16) 0.0028(17)
C10 0.0384(15) 0.0395(18) 0.0310(16) 0.0010(13) -0.0012(12) 0.0006(12)
C11 0.0371(15) 0.0471(19) 0.0385(18) -0.0041(13) 0.0015(12) 0.0026(13)
C12 0.0411(16) 0.050(2) 0.0339(17) -0.0022(15) -0.0058(13) -0.0066(13)
C13 0.0441(16) 0.0436(19) 0.0355(17) 0.0061(14) 0.0030(13) -0.0004(13)
C14 0.0389(15) 0.051(2) 0.0418(18) -0.0034(14) 0.0049(13) 0.0020(14)
C15 0.0380(15) 0.0470(19) 0.0393(17) -0.0039(14) -0.0052(12) -0.0028(14)
C16 0.080(2) 0.057(2) 0.0342(17) 0.0050(18) -0.0010(15) -0.0030(15)

loop_
_atom_type_symbol
_atom_type_description
_atom_type_scat_dispersion_real
_atom_type_scat_dispersion_imag
_atom_type_scat_source
C C 0.0033 0.0016 'International Tables Vol C Tables 4.2.6.8 and 6.1.1.4'
H H 0.0000 0.0000 'International Tables Vol C Tables 4.2.6.8 and 6.1.1.4'
N N 0.0061 0.0033 'International Tables Vol C Tables 4.2.6.8 and 6.1.1.4'
O O 0.0106 0.0060 'International Tables Vol C Tables 4.2.6.8 and 6.1.1.4'

loop_
_geom_angle_atom_site_label_1
_geom_angle_atom_site_label_2
_geom_angle_atom_site_label_3
_geom_angle_site_symmetry_1
_geom_angle_site_symmetry_3
_geom_angle
_geom_angle_publ_flag
C1 N1 C7 . . 110.3(2) ?
C8 N2 O3 . . 107.5(2) ?
C3 O1 C2 . . 110.7(2) ?
C7 O3 N2 . . 107.8(2) ?
C13 O4 C16 . . 118.2(2) ?
N1 C1 C4 . . 127.3(3) ?
N1 C1 C2 . . 123.7(2) ?
C4 C1 C2 . . 109.0(2) ?
O1 C2 C1 . . 104.4(2) ?
O1 C2 H2A . . 110.9 ?
C1 C2 H2A . . 110.9 ?
O1 C2 H2B . . 110.9 ?
C1 C2 H2B . . 110.9 ?
H2A C2 H2B . . 108.9 ?
O2 C3 O1 . . 120.0(2) ?
O2 C3 C4 . . 131.4(2) ?
O1 C3 C4 . . 108.6(2) ?
C1 C4 C5 . . 121.5(2) ?
C1 C4 C3 . . 107.3(2) ?
C5 C4 C3 . . 131.0(2) ?
C4 C5 C6 . . 112.3(2) ?
C4 C5 C10 . . 124.6(2) ?
C6 C5 C10 . . 123.1(2) ?
C7 C6 C5 . . 119.5(3) ?
C7 C6 C8 . . 103.5(2) ?
C5 C6 C8 . . 136.9(3) ?
N1 C7 O3 . . 120.7(3) ?
N1 C7 C6 . . 129.1(3) ?
O3 C7 C6 . . 110.2(3) ?
N2 C8 C6 . . 111.0(2) ?
N2 C8 C9 . . 118.6(3) ?
C6 C8 C9 . . 130.3(3) ?
C8 C9 H9A . . 109.5 ?
C8 C9 H9B . . 109.5 ?
H9A C9 H9B . . 109.5 ?
C8 C9 H9C . . 109.5 ?
H9A C9 H9C . . 109.5 ?
H9B C9 H9C . . 109.5 ?
C11 C10 C15 . . 117.6(2) ?
C11 C10 C5 . . 121.7(2) ?
C15 C10 C5 . . 120.7(2) ?
C12 C11 C10 . . 121.4(2) ?
C12 C11 H11 . . 119.3 ?
C10 C11 H11 . . 119.3 ?
C11 C12 C13 . . 120.2(2) ?
C11 C12 H12 . . 119.9 ?
C13 C12 H12 . . 119.9 ?
O4 C13 C12 . . 125.1(2) ?
O4 C13 C14 . . 115.6(2) ?
C12 C13 C14 . . 119.3(2) ?
C15 C14 C13 . . 119.8(2) ?
C15 C14 H14 . . 120.1 ?
C13 C14 H14 . . 120.1 ?
C14 C15 C10 . . 121.7(2) ?
C14 C15 H15 . . 119.2 ?
C10 C15 H15 . . 119.2 ?
O4 C16 H16A . . 109.5 ?
O4 C16 H16B . . 109.5 ?
H16A C16 H16B . . 109.5 ?
O4 C16 H16C . . 109.5 ?
H16A C16 H16C . . 109.5 ?
H16B C16 H16C . . 109.5 ?

loop_
_geom_bond_atom_site_label_1
_geom_bond_atom_site_label_2
_geom_bond_site_symmetry_2
_geom_bond_distance
_geom_bond_publ_flag
N1 C1 . 1.324(3) ?
N1 C7 . 1.325(3) ?
N2 C8 . 1.302(3) ?
N2 O3 . 1.428(3) ?
O1 C3 . 1.363(3) ?
O1 C2 . 1.446(3) ?
O2 C3 . 1.200(3) ?
O3 C7 . 1.349(3) ?
O4 C13 . 1.361(3) ?
O4 C16 . 1.431(3) ?
C1 C4 . 1.391(3) ?
C1 C2 . 1.488(3) ?
C2 H2A . 0.9700 ?
C2 H2B . 0.9700 ?
C3 C4 . 1.469(3) ?
C4 C5 . 1.404(3) ?
C5 C6 . 1.409(3) ?
C5 C10 . 1.466(3) ?
C6 C7 . 1.395(3) ?
C6 C8 . 1.446(3) ?
C8 C9 . 1.490(4) ?
C9 H9A . 0.9600 ?
C9 H9B . 0.9600 ?
C9 H9C . 0.9600 ?
C10 C11 . 1.388(3) ?
C10 C15 . 1.393(3) ?
C11 C12 . 1.374(3) ?
C11 H11 . 0.9300 ?
C12 C13 . 1.380(3) ?
C12 H12 . 0.9300 ?
C13 C14 . 1.394(3) ?
C14 C15 . 1.368(3) ?
C14 H14 . 0.9300 ?
C15 H15 . 0.9300 ?
C16 H16A . 0.9600 ?
C16 H16B . 0.9600 ?
C16 H16C . 0.9600 ?

loop_
_geom_hbond_atom_site_label_D
_geom_hbond_atom_site_label_H
_geom_hbond_atom_site_label_A
_geom_hbond_site_symmetry_A
_geom_hbond_distance_DH
_geom_hbond_distance_HA
_geom_hbond_distance_DA
_geom_hbond_angle_DHA
_geom_hbond_publ_flag
C2 H2B O2 4_566 0.97 2.39 3.215(3) 143 yes

loop_
_geom_torsion_atom_site_label_1
_geom_torsion_atom_site_label_2
_geom_torsion_atom_site_label_3
_geom_torsion_atom_site_label_4
_geom_torsion_site_symmetry_1
_geom_torsion_site_symmetry_2
_geom_torsion_site_symmetry_3
_geom_torsion_site_symmetry_4
_geom_torsion
_geom_torsion_publ_flag
C8 N2 O3 C7 . . . . 0.6(3) ?
C7 N1 C1 C4 . . . . 0.6(4) ?
C7 N1 C1 C2 . . . . -177.6(2) ?
C3 O1 C2 C1 . . . . 1.0(3) ?
N1 C1 C2 O1 . . . . 176.8(2) ?
C4 C1 C2 O1 . . . . -1.6(3) ?
C2 O1 C3 O2 . . . . -179.5(2) ?
C2 O1 C3 C4 . . . . 0.0(3) ?
N1 C1 C4 C5 . . . . -1.1(4) ?
C2 C1 C4 C5 . . . . 177.3(2) ?
N1 C1 C4 C3 . . . . -176.8(3) ?
C2 C1 C4 C3 . . . . 1.7(3) ?
O2 C3 C4 C1 . . . . 178.3(3) ?
O1 C3 C4 C1 . . . . -1.1(3) ?
O2 C3 C4 C5 . . . . 3.2(5) ?
O1 C3 C4 C5 . . . . -176.1(2) ?
C1 C4 C5 C6 . . . . 1.4(3) ?
C3 C4 C5 C6 . . . . 175.9(3) ?
C1 C4 C5 C10 . . . . -177.6(2) ?
C3 C4 C5 C10 . . . . -3.1(4) ?
C4 C5 C6 C7 . . . . -1.4(3) ?
C10 C5 C6 C7 . . . . 177.7(2) ?
C4 C5 C6 C8 . . . . 174.6(3) ?
C10 C5 C6 C8 . . . . -6.4(5) ?
C1 N1 C7 O3 . . . . -178.5(2) ?
C1 N1 C7 C6 . . . . -0.6(4) ?
N2 O3 C7 N1 . . . . 176.5(2) ?
N2 O3 C7 C6 . . . . -1.7(3) ?
C5 C6 C7 N1 . . . . 1.1(4) ?
C8 C6 C7 N1 . . . . -176.1(3) ?
C5 C6 C7 O3 . . . . 179.2(2) ?
C8 C6 C7 O3 . . . . 2.0(3) ?
O3 N2 C8 C6 . . . . 0.7(3) ?
O3 N2 C8 C9 . . . . -176.8(2) ?
C7 C6 C8 N2 . . . . -1.7(3) ?
C5 C6 C8 N2 . . . . -178.1(3) ?
C7 C6 C8 C9 . . . . 175.4(3) ?
C5 C6 C8 C9 . . . . -1.0(5) ?
C4 C5 C10 C11 . . . . -53.8(4) ?
C6 C5 C10 C11 . . . . 127.3(3) ?
C4 C5 C10 C15 . . . . 126.5(3) ?
C6 C5 C10 C15 . . . . -52.4(4) ?
C15 C10 C11 C12 . . . . 1.0(4) ?
C5 C10 C11 C12 . . . . -178.7(2) ?
C10 C11 C12 C13 . . . . -0.7(4) ?
C16 O4 C13 C12 . . . . 1.1(4) ?
C16 O4 C13 C14 . . . . -179.0(2) ?
C11 C12 C13 O4 . . . . 179.5(2) ?
C11 C12 C13 C14 . . . . -0.4(4) ?
O4 C13 C14 C15 . . . . -178.8(2) ?
C12 C13 C14 C15 . . . . 1.1(4) ?
C13 C14 C15 C10 . . . . -0.8(4) ?
C11 C10 C15 C14 . . . . -0.3(4) ?
C5 C10 C15 C14 . . . . 179.4(2) ?

loop_
_cod_related_entry_id
_cod_related_entry_database
_cod_related_entry_code
1 ChemSpider 24742155
